data_7220559
loop_
_publ_author_name
'Sl\'adkov\'a, V.'
'Skalick\'a, T.'
'Sko\<repov\'a, E.'
'\<Cejka, J.'
'Eigner, V.'
'Kratochv\'il, B.'

_publ_section_title
;
 Systematic solvate screening of trospium chloride: discovering hydrates
 of a long-established pharmaceutical
;
_journal_issue 25
_journal_name_full CrystEngComm
_journal_page_first 4712
_journal_paper_doi 10.1039/C5CE00744E
_journal_volume 17
_journal_year 2015
_chemical_formula_moiety 'C25 H30 N O3, Cl, 2(H2 O)'
_chemical_formula_sum 'C25 H34 Cl N O5'
_chemical_formula_weight 464
_chemical_name_systematic ' ?'
_space_group_IT_number 14
_symmetry_cell_setting monoclinic
_symmetry_Int_Tables_number 14
_symmetry_space_group_name_Hall '-P 2ybc'
_symmetry_space_group_name_H-M 'P 1 21/c 1'
_audit_update_record
;
2015-03-25 deposited with the CCDC.
2015-05-25 downloaded from the CCDC.
;
_cell_angle_alpha 90
_cell_angle_beta 98.175(3)
_cell_angle_gamma 90
_cell_formula_units_Z 4
_cell_length_a 19.1988(7)
_cell_length_b 13.1107(3)
_cell_length_c 9.5387(3)
_cell_measurement_reflns_used 4758
_cell_measurement_temperature 120
_cell_measurement_theta_max 67.01
_cell_measurement_theta_min 4.08
_cell_volume 2376.59(13)
_computing_cell_refinement
;
CrysAlisPro, Agilent Technologies,
Version 1.171.37.33a (release 28-03-2014 CrysAlis171 .NET)
(compiled Mar 28 2014,12:25:20)
;
_computing_data_collection
;
CrysAlisPro, Agilent Technologies,
Version 1.171.37.33a (release 28-03-2014 CrysAlis171 .NET)
(compiled Mar 28 2014,12:25:20)
;
_computing_data_reduction
;
CrysAlisPro, Agilent Technologies,
Version 1.171.37.33a (release 28-03-2014 CrysAlis171 .NET)
(compiled Mar 28 2014,12:25:20)
;
_diffrn_ambient_temperature 120
_diffrn_detector 'CCD plate'
_diffrn_detector_area_resol_mean 10.3745
_diffrn_measured_fraction_theta_full 0.98
_diffrn_measured_fraction_theta_max 0.98
_diffrn_measurement_device 'four-cycle diffractometer'
_diffrn_measurement_device_type 'Xcalibur, Atlas, Gemini ultra'
_diffrn_measurement_method '\w scans'
_diffrn_radiation_monochromator mirror
_diffrn_radiation_probe x-ray
_diffrn_radiation_source 'X-ray tube'
_diffrn_radiation_type 'Cu K\a'
_diffrn_radiation_wavelength 1.54184
_diffrn_reflns_av_R_equivalents 0.0235
_diffrn_reflns_av_unetI/netI 0.0227
_diffrn_reflns_limit_h_max 20
_diffrn_reflns_limit_h_min -22
_diffrn_reflns_limit_k_max 15
_diffrn_reflns_limit_k_min -9
_diffrn_reflns_limit_l_max 11
_diffrn_reflns_limit_l_min -9
_diffrn_reflns_number 9602
_diffrn_reflns_theta_full 66.7
_diffrn_reflns_theta_max 67.04
_diffrn_reflns_theta_min 4.1
_diffrn_source 'sealed X-ray tube'
_exptl_absorpt_coefficient_mu 1.713
_exptl_absorpt_correction_T_max 0.846
_exptl_absorpt_correction_T_min 0.705
_exptl_absorpt_correction_type analytical
_exptl_absorpt_process_details
;
CrysAlisPro, Agilent Technologies,
Version 1.171.37.33a (release 28-03-2014 CrysAlis171 .NET)
(compiled Mar 28 2014,12:25:20)
Analytical numeric absorption correction using a multifaceted crystal
            model based on expressions derived by R.C. Clark & J.S. Reid.
(Clark, R. C. & Reid, J. S. (1995). Acta Cryst. A51, 887-897)
Empirical absorption correction using spherical harmonics,
 implemented in SCALE3 ABSPACK scaling algorithm.
;
_exptl_crystal_density_diffrn 1.2968
_exptl_crystal_F_000 992
_exptl_crystal_size_max 0.337
_exptl_crystal_size_mid 0.241
_exptl_crystal_size_min 0.122
_refine_diff_density_max 0.26
_refine_diff_density_min -0.17
_refine_ls_extinction_method none
_refine_ls_goodness_of_fit_gt 1.62
_refine_ls_goodness_of_fit_ref 1.56
_refine_ls_hydrogen_treatment mixed
_refine_ls_number_constraints 121
_refine_ls_number_parameters 304
_refine_ls_number_reflns 4145
_refine_ls_number_restraints 5
_refine_ls_R_factor_all 0.0409
_refine_ls_R_factor_gt 0.0362
_refine_ls_shift/su_max 0.0200
_refine_ls_shift/su_mean 0.0006
_refine_ls_structure_factor_coef Fsqd
_refine_ls_weighting_details w=1/(\s^2^(I)+0.0016I^2^)
_refine_ls_weighting_scheme sigma
_refine_ls_wR_factor_gt 0.0958
_refine_ls_wR_factor_ref 0.0988
_reflns_number_gt 3648
_reflns_number_total 4145
_reflns_threshold_expression I>3\s(I)
_cod_data_source_file c5ce00744e2.cif
_cod_data_source_block TCl_diHyd
_cod_depositor_comments
;
The following automatic conversions were performed:

'_diffrn_radiation_probe' value 'X-ray' changed to 'x-ray' according
to
/usr/data/users/saulius/crontab/automatic-downloads/rss-feeds/RSC/lib/dictionaries/cif_core.dic
dictionary named 'cif_core.dic' version 2.4.2 from 2011-04-26.

Automatic conversion script
Id: cif_fix_values 3271 2015-04-21 07:52:19Z andrius 

 Adding full bibliography for 7220553--7220559.cif.
;
_cod_original_sg_symbol_Hall '-P 2ycb'
_cod_original_formula_sum 'C25 H34 Cl1 N1 O5'
_cod_database_code 7220559

loop_
_space_group_symop_id
_space_group_symop_operation_xyz
1 x,y,z
2 -x,y+1/2,-z+1/2
3 -x,-y,-z
4 x,-y+1/2,z+1/2

loop_
_atom_site_label
_atom_site_type_symbol
_atom_site_fract_x
_atom_site_fract_y
_atom_site_fract_z
_atom_site_adp_type
_atom_site_U_iso_or_equiv
_atom_site_site_symmetry_multiplicity
_atom_site_occupancy
_atom_site_calc_flag
Cl1 Cl 0.92057(2) -0.27791(3) 0.60078(4) Uani 0.02927(13) 4 1 d
O1 O 0.77154(5) 0.02032(8) 0.58791(10) Uani 0.0225(3) 4 1 d
O2 O 0.78044(6) 0.12599(8) 0.77478(11) Uani 0.0265(3) 4 1 d
O3 O 0.71501(6) -0.06587(8) 0.86141(11) Uani 0.0250(3) 4 1 d
O1w O 1.01352(6) -0.33051(9) 0.89299(12) Uani 0.0312(4) 4 1 d
O2w O 0.82886(8) -0.16974(14) 0.81382(14) Uani 0.0574(6) 4 1 d
N1 N 0.85228(7) 0.07112(9) 0.24231(13) Uani 0.0215(4) 4 1 d
C1 C 0.75102(8) 0.05794(11) 0.70535(15) Uani 0.0199(4) 4 1 d
C2 C 0.68695(8) -0.00077(11) 0.74802(15) Uani 0.0213(4) 4 1 d
C3 C 0.64917(8) -0.06219(12) 0.62199(15) Uani 0.0227(4) 4 1 d
C4 C 0.59995(9) -0.01654(13) 0.52000(17) Uani 0.0288(5) 4 1 d
C5 C 0.57100(9) -0.07041(15) 0.39979(17) Uani 0.0353(6) 4 1 d
C6 C 0.59145(9) -0.17004(15) 0.38024(19) Uani 0.0366(6) 4 1 d
C7 C 0.63912(9) -0.21646(13) 0.4823(2) Uani 0.0353(5) 4 1 d
C8 C 0.66774(9) -0.16342(12) 0.60255(18) Uani 0.0291(5) 4 1 d
C9 C 0.63798(8) 0.07430(11) 0.80784(15) Uani 0.0223(4) 4 1 d
C10 C 0.62867(8) 0.17379(12) 0.75850(17) Uani 0.0272(5) 4 1 d
C11 C 0.58417(9) 0.24047(13) 0.81622(18) Uani 0.0318(5) 4 1 d
C12 C 0.54823(9) 0.20828(14) 0.92446(18) Uani 0.0334(5) 4 1 d
C13 C 0.55641(9) 0.10907(14) 0.97274(18) Uani 0.0338(5) 4 1 d
C14 C 0.60082(9) 0.04201(13) 0.91551(16) Uani 0.0277(5) 4 1 d
C15 C 0.83548(8) 0.06540(11) 0.54593(15) Uani 0.0228(4) 4 1 d
C16 C 0.81501(8) 0.15692(11) 0.45027(16) Uani 0.0243(4) 4 1 d
C17 C 0.79296(8) 0.12966(11) 0.29456(16) Uani 0.0246(5) 4 1 d
C18 C 0.73213(9) 0.05376(13) 0.26901(17) Uani 0.0296(5) 4 1 d
C19 C 0.76735(9) -0.05245(13) 0.28665(17) Uani 0.0289(5) 4 1 d
C20 C 0.84636(8) -0.03125(11) 0.31720(16) Uani 0.0236(4) 4 1 d
C21 C 0.87282(8) -0.01860(11) 0.47499(16) Uani 0.0242(4) 4 1 d
C22 C 0.84028(9) 0.05775(13) 0.08178(16) Uani 0.0318(5) 4 1 d
C23 C 0.91233(10) 0.05779(13) 0.03357(18) Uani 0.0331(5) 4 1 d
C24 C 0.96537(9) 0.06902(12) 0.16820(17) Uani 0.0291(5) 4 1 d
C25 C 0.92313(8) 0.12294(12) 0.26826(16) Uani 0.0265(5) 4 1 d
H1c4 H 0.585803 0.05271 0.532584 Uiso 0.0345 4 1 d
H1c5 H 0.536813 -0.03838 0.330403 Uiso 0.0424 4 1 d
H1c6 H 0.572574 -0.206601 0.296169 Uiso 0.0439 4 1 d
H1c7 H 0.652579 -0.286055 0.470013 Uiso 0.0423 4 1 d
H1c8 H 0.700662 -0.19673 0.673055 Uiso 0.0349 4 1 d
H1c10 H 0.653311 0.196768 0.683561 Uiso 0.0327 4 1 d
H1c11 H 0.578289 0.308991 0.781065 Uiso 0.0382 4 1 d
H1c12 H 0.517965 0.25448 0.965423 Uiso 0.0401 4 1 d
H1c13 H 0.531107 0.086184 1.046726 Uiso 0.0405 4 1 d
H1c14 H 0.605987 -0.026735 0.950065 Uiso 0.0333 4 1 d
H1c15 H 0.867301 0.090676 0.625052 Uiso 0.0273 4 1 d
H1c16 H 0.853402 0.204459 0.458343 Uiso 0.0291 4 1 d
H2c16 H 0.777712 0.193833 0.484687 Uiso 0.0291 4 1 d
H1c17 H 0.780488 0.193561 0.248589 Uiso 0.0295 4 1 d
H1c18 H 0.708511 0.061081 0.17385 Uiso 0.0356 4 1 d
H2c18 H 0.701844 0.062769 0.339931 Uiso 0.0356 4 1 d
H1c19 H 0.752461 -0.086767 0.366201 Uiso 0.0346 4 1 d
H2c19 H 0.757104 -0.089862 0.199644 Uiso 0.0346 4 1 d
H1c20 H 0.87367 -0.086058 0.286367 Uiso 0.0283 4 1 d
H1c21 H 0.868067 -0.082117 0.522808 Uiso 0.029 4 1 d
H2c21 H 0.922505 -0.005428 0.488144 Uiso 0.029 4 1 d
H1c22 H 0.817543 -0.006468 0.058332 Uiso 0.0381 4 1 d
H2c22 H 0.813168 0.114041 0.039032 Uiso 0.0381 4 1 d
H1c23 H 0.916103 0.115284 -0.027209 Uiso 0.0398 4 1 d
H2c23 H 0.919771 -0.006153 -0.011051 Uiso 0.0398 4 1 d
H1c24 H 0.978869 0.002668 0.205059 Uiso 0.0349 4 1 d
H2c24 H 1.003411 0.112087 0.14939 Uiso 0.0349 4 1 d
H1c25 H 0.944324 0.111071 0.36422 Uiso 0.0318 4 1 d
H2c25 H 0.917919 0.193555 0.242277 Uiso 0.0318 4 1 d
H1o3 H 0.7494(7) -0.1005(13) 0.837(2) Uiso 0.03 4 1 d
H1o1w H 0.9911(10) -0.3229(16) 0.8089(9) Uiso 0.0375 4 1 d
H2o1w H 0.9874(9) -0.2992(14) 0.9454(19) Uiso 0.0375 4 1 d
H1o2w H 0.8529(13) -0.187(2) 0.8933(15) Uiso 0.0689 4 1 d
H2o2w H 0.8502(13) -0.197(2) 0.750(2) Uiso 0.0689 4 1 d

loop_
_atom_site_aniso_label
_atom_site_aniso_type_symbol
_atom_site_aniso_U_11
_atom_site_aniso_U_22
_atom_site_aniso_U_33
_atom_site_aniso_U_12
_atom_site_aniso_U_13
_atom_site_aniso_U_23
Cl1 Cl 0.0397(2) 0.0280(2) 0.01974(19) -0.00193(15) 0.00313(14) 0.00278(13)
O1 O 0.0232(6) 0.0279(5) 0.0174(5) -0.0046(4) 0.0069(4) -0.0025(4)
O2 O 0.0299(6) 0.0278(5) 0.0228(5) -0.0051(4) 0.0070(4) -0.0051(4)
O3 O 0.0279(6) 0.0268(5) 0.0208(5) 0.0026(4) 0.0050(4) 0.0049(4)
O1w O 0.0293(6) 0.0384(6) 0.0256(6) 0.0063(5) 0.0027(4) 0.0045(5)
O2w O 0.0490(9) 0.0951(12) 0.0266(7) 0.0408(8) 0.0003(6) -0.0002(7)
N1 N 0.0273(7) 0.0219(6) 0.0158(6) -0.0027(5) 0.0050(5) -0.0006(5)
C1 C 0.0230(7) 0.0213(7) 0.0157(7) 0.0028(6) 0.0034(5) 0.0018(6)
C2 C 0.0238(8) 0.0227(7) 0.0179(7) 0.0000(6) 0.0051(5) 0.0016(6)
C3 C 0.0211(7) 0.0279(7) 0.0208(7) -0.0036(6) 0.0087(5) -0.0028(6)
C4 C 0.0280(8) 0.0339(8) 0.0248(8) -0.0005(6) 0.0048(6) -0.0032(7)
C5 C 0.0268(9) 0.0540(11) 0.0248(8) -0.0037(7) 0.0021(6) -0.0063(8)
C6 C 0.0288(9) 0.0502(11) 0.0321(9) -0.0126(7) 0.0087(7) -0.0175(8)
C7 C 0.0330(9) 0.0320(9) 0.0428(10) -0.0078(7) 0.0125(7) -0.0122(8)
C8 C 0.0278(8) 0.0276(8) 0.0327(8) -0.0036(6) 0.0067(6) -0.0047(7)
C9 C 0.0224(8) 0.0280(7) 0.0166(7) -0.0018(6) 0.0029(5) -0.0043(6)
C10 C 0.0287(8) 0.0295(8) 0.0241(8) 0.0021(6) 0.0056(6) -0.0005(6)
C11 C 0.0323(9) 0.0300(8) 0.0325(9) 0.0052(7) 0.0020(7) -0.0049(7)
C12 C 0.0277(9) 0.0399(9) 0.0330(9) 0.0041(7) 0.0059(6) -0.0147(7)
C13 C 0.0305(9) 0.0458(10) 0.0271(8) -0.0060(7) 0.0112(6) -0.0089(7)
C14 C 0.0288(8) 0.0324(8) 0.0230(7) -0.0041(6) 0.0074(6) -0.0035(6)
C15 C 0.0214(8) 0.0287(8) 0.0187(7) -0.0040(6) 0.0048(5) -0.0005(6)
C16 C 0.0300(8) 0.0200(7) 0.0243(8) -0.0010(6) 0.0088(6) -0.0029(6)
C17 C 0.0284(8) 0.0234(7) 0.0225(7) 0.0044(6) 0.0056(6) 0.0023(6)
C18 C 0.0249(8) 0.0397(9) 0.0239(8) -0.0016(7) 0.0020(6) -0.0010(7)
C19 C 0.0339(9) 0.0298(8) 0.0245(8) -0.0088(7) 0.0095(6) -0.0065(6)
C20 C 0.0310(8) 0.0179(7) 0.0238(7) 0.0002(6) 0.0108(6) 0.0001(6)
C21 C 0.0259(8) 0.0249(7) 0.0227(7) 0.0033(6) 0.0068(6) 0.0053(6)
C22 C 0.0415(10) 0.0393(9) 0.0149(7) -0.0069(7) 0.0054(6) -0.0019(7)
C23 C 0.0464(10) 0.0312(8) 0.0248(8) -0.0016(7) 0.0153(7) -0.0026(7)
C24 C 0.0330(9) 0.0261(8) 0.0307(8) -0.0038(6) 0.0131(7) 0.0005(7)
C25 C 0.0290(8) 0.0294(8) 0.0223(7) -0.0078(6) 0.0077(6) -0.0006(6)

loop_
_atom_type_symbol
_atom_type_scat_dispersion_real
_atom_type_scat_dispersion_imag
_atom_type_scat_source
C 0.0181 0.0091 'International Tables Vol C tables 4.2.6.8 and 6.1.1.1'
H 0.0000 0.0000 'International Tables Vol C tables 4.2.6.8 and 6.1.1.1'
Cl 0.3639 0.7018 'International Tables Vol C tables 4.2.6.8 and 6.1.1.1'
N 0.0311 0.0180 'International Tables Vol C tables 4.2.6.8 and 6.1.1.1'
O 0.0492 0.0322 'International Tables Vol C tables 4.2.6.8 and 6.1.1.1'

loop_
_geom_angle_atom_site_label_1
_geom_angle_atom_site_label_2
_geom_angle_atom_site_label_3
_geom_angle
C1 O1 C15 116.00(11)
C2 O3 H1o3 109.4(12)
H1o1w O1w H2o1w 103.4(17)
H1o2w O2w H2o2w 106(2)
C17 N1 C20 100.45(11)
C17 N1 C22 112.02(11)
C17 N1 C25 114.84(11)
C20 N1 C22 110.90(11)
C20 N1 C25 116.27(11)
C22 N1 C25 102.72(12)
O1 C1 O2 124.39(14)
O1 C1 C2 112.10(11)
O2 C1 C2 123.40(13)
O3 C2 C1 105.55(11)
O3 C2 C3 111.43(11)
O3 C2 C9 106.82(12)
C1 C2 C3 110.92(12)
C1 C2 C9 109.33(12)
C3 C2 C9 112.47(12)
C2 C3 C4 121.23(13)
C2 C3 C8 120.06(13)
C4 C3 C8 118.54(14)
C3 C4 C5 120.60(16)
C3 C4 H1c4 119.7
C5 C4 H1c4 119.7
C4 C5 C6 120.11(15)
C4 C5 H1c5 119.95
C6 C5 H1c5 119.95
C5 C6 C7 119.59(16)
C5 C6 H1c6 120.21
C7 C6 H1c6 120.21
C6 C7 C8 120.52(16)
C6 C7 H1c7 119.74
C8 C7 H1c7 119.74
C3 C8 C7 120.60(14)
C3 C8 H1c8 119.7
C7 C8 H1c8 119.7
C2 C9 C10 122.34(14)
C2 C9 C14 119.04(13)
C10 C9 C14 118.62(15)
C9 C10 C11 120.86(15)
C9 C10 H1c10 119.57
C11 C10 H1c10 119.57
C10 C11 C12 120.18(16)
C10 C11 H1c11 119.91
C12 C11 H1c11 119.91
C11 C12 C13 119.32(17)
C11 C12 H1c12 120.34
C13 C12 H1c12 120.34
C12 C13 C14 120.79(17)
C12 C13 H1c13 119.6
C14 C13 H1c13 119.6
C9 C14 C13 120.21(15)
C9 C14 H1c14 119.89
C13 C14 H1c14 119.89
O1 C15 C16 109.00(11)
O1 C15 C21 107.13(11)
O1 C15 H1c15 112.82
C16 C15 C21 113.60(12)
C16 C15 H1c15 106.25
C21 C15 H1c15 108.15
C15 C16 C17 114.20(12)
C15 C16 H1c16 109.47
C15 C16 H2c16 109.47
C17 C16 H1c16 109.47
C17 C16 H2c16 109.47
H1c16 C16 H2c16 104.29
N1 C17 C16 108.72(11)
N1 C17 C18 102.17(12)
N1 C17 H1c17 116.24
C16 C17 C18 114.04(13)
C16 C17 H1c17 104.86
C18 C17 H1c17 111.13
C17 C18 C19 104.88(13)
C17 C18 H1c18 109.47
C17 C18 H2c18 109.47
C19 C18 H1c18 109.47
C19 C18 H2c18 109.47
H1c18 C18 H2c18 113.7
C18 C19 C20 105.28(13)
C18 C19 H1c19 109.47
C18 C19 H2c19 109.47
C20 C19 H1c19 109.47
C20 C19 H2c19 109.47
H1c19 C19 H2c19 113.36
N1 C20 C19 101.99(11)
N1 C20 C21 109.15(11)
N1 C20 H1c20 115.66
C19 C20 C21 112.91(13)
C19 C20 H1c20 112.07
C21 C20 H1c20 105.28
C15 C21 C20 113.86(12)
C15 C21 H1c21 109.47
C15 C21 H2c21 109.47
C20 C21 H1c21 109.47
C20 C21 H2c21 109.47
H1c21 C21 H2c21 104.7
N1 C22 C23 106.85(13)
N1 C22 H1c22 109.47
N1 C22 H2c22 109.47
C23 C22 H1c22 109.47
C23 C22 H2c22 109.47
H1c22 C22 H2c22 111.97
C22 C23 C24 105.81(14)
C22 C23 H1c23 109.47
C22 C23 H2c23 109.47
C24 C23 H1c23 109.47
C24 C23 H2c23 109.47
H1c23 C23 H2c23 112.9
C23 C24 C25 102.84(13)
C23 C24 H1c24 109.47
C23 C24 H2c24 109.47
C25 C24 H1c24 109.47
C25 C24 H2c24 109.47
H1c24 C24 H2c24 115.37
N1 C25 C24 103.75(12)
N1 C25 H1c25 109.47
N1 C25 H2c25 109.47
C24 C25 H1c25 109.47
C24 C25 H2c25 109.47
H1c25 C25 H2c25 114.64

loop_
_geom_bond_atom_site_label_1
_geom_bond_atom_site_label_2
_geom_bond_distance
O1 C1 1.3337(18)
O1 C15 1.4684(19)
O2 C1 1.2031(17)
O3 C2 1.4222(17)
O3 H1o3 0.860(15)
O1w H1o1w 0.860(10)
O1w H2o1w 0.860(19)
O2w H1o2w 0.860(17)
O2w H2o2w 0.86(2)
N1 C17 1.515(2)
N1 C20 1.5321(19)
N1 C22 1.5258(19)
N1 C25 1.509(2)
C1 C2 1.554(2)
C2 C3 1.540(2)
C2 C9 1.527(2)
C3 C4 1.391(2)
C3 C8 1.394(2)
C4 C5 1.393(2)
C4 H1c4 0.96
C5 C6 1.384(3)
C5 H1c5 0.96
C6 C7 1.379(2)
C6 H1c6 0.96
C7 C8 1.386(2)
C7 H1c7 0.96
C8 H1c8 0.96
C9 C10 1.390(2)
C9 C14 1.397(2)
C10 C11 1.390(2)
C10 H1c10 0.96
C11 C12 1.387(3)
C11 H1c11 0.96
C12 C13 1.381(3)
C12 H1c12 0.96
C13 C14 1.389(2)
C13 H1c13 0.96
C14 H1c14 0.96
C15 C16 1.525(2)
C15 C21 1.524(2)
C15 H1c15 0.96
C16 C17 1.528(2)
C16 H1c16 0.96
C16 H2c16 0.96
C17 C18 1.527(2)
C17 H1c17 0.96
C18 C19 1.547(2)
C18 H1c18 0.96
C18 H2c18 0.96
C19 C20 1.529(2)
C19 H1c19 0.96
C19 H2c19 0.96
C20 C21 1.528(2)
C20 H1c20 0.96
C21 H1c21 0.96
C21 H2c21 0.96
C22 C23 1.519(3)
C22 H1c22 0.96
C22 H2c22 0.96
C23 C24 1.528(2)
C23 H1c23 0.96
C23 H2c23 0.96
C24 C25 1.513(2)
C24 H1c24 0.96
C24 H2c24 0.96
C25 H1c25 0.96
C25 H2c25 0.96

loop_
_geom_hbond_atom_site_label_D
_geom_hbond_atom_site_label_H
_geom_hbond_atom_site_label_A
_geom_hbond_site_symmetry_A
_geom_hbond_distance_DH
_geom_hbond_distance_HA
_geom_hbond_distance_DA
_geom_hbond_angle_DHA
C17 H1c17 O2 4_554 0.96 2.38 3.2161(18) 145.46
C25 H1c25 O1w 2_756 0.96 2.46 3.3428(19) 152.10
O3 H1o3 O2w . 0.860(15) 1.816(15) 2.668(2) 170.8(17)
O1w H1o1w Cl1 . 0.860(10) 2.315(12) 3.1645(12) 169.4(17)
O1w H2o1w Cl1 4_545 0.860(19) 2.326(19) 3.1842(13) 175.8(16)
O2w H1o2w Cl1 4_545 0.860(17) 2.255(17) 3.1134(14) 176(2)
O2w H2o2w Cl1 . 0.86(2) 2.35(2) 3.2030(17) 172(2)

loop_
_restr_distance_atom_site_label_1
_restr_distance_atom_site_label_2
_restr_distance_target
_restr_distance_target_weight_param
O3 H1o3 0.86 0.001
O1w H1o1w 0.86 0.001
O1w H2o1w 0.86 0.001
O2w H1o2w 0.86 0.001
O2w H2o2w 0.86 0.001
